data_1512739
loop_
_publ_author_name
'Katharina Butsch'
'Thomas Gunther'
'Axel Klein'
'Kathrin Stirnat'
'Albrecht Berkessel'
'Jorg Neudorfl'

_publ_section_title
;
 Redox chemistry of copper complexes with various salen type ligands
;
_journal_name_full
;
Inorganica Chimica Acta
;
_journal_page_first 237
_journal_page_last 246
_journal_volume 393
_journal_year 2012
_chemical_formula_sum 'C22 H20 Cu F4 N2 O2'
_chemical_formula_weight 483.94
_chemical_name_common '[(Me2salF4)Cu]'
_space_group_IT_number 5
_symmetry_cell_setting monoclinic
_symmetry_space_group_name_Hall 'C 2y'
_symmetry_space_group_name_H-M 'C 1 2 1'
_atom_sites_solution_hydrogens geom
_atom_sites_solution_primary direct
_atom_sites_solution_secondary difmap
_cell_angle_alpha 90.00
_cell_angle_beta 101.063(11)
_cell_angle_gamma 90.00
_cell_formula_units_Z 6
_cell_length_a 19.090(3)
_cell_length_b 16.624(3)
_cell_length_c 11.3624(16)
_cell_measurement_temperature 293(2)
_cell_volume 3538.9(10)
_computing_cell_refinement 'X-AREA (STOE & Cie 2001)'
_computing_data_collection 'X-AREA (STOE & Cie 2001)'
_computing_data_reduction 'X-RED (STOE & Cie 2001)'
_computing_molecular_graphics 'SCHAKAL99 (E. Keller 1999)'
_computing_publication_material 'PLATON (A. L. Spek 1980-2004)'
_computing_structure_refinement 'SHELXL-97 (Sheldrick, 1997)'
_computing_structure_solution 'SHELXS-97 (Sheldrick, 1990)'
_diffrn_ambient_temperature 293(2)
_diffrn_measured_fraction_theta_full 0.989
_diffrn_measured_fraction_theta_max 0.989
_diffrn_measurement_device_type 'STOE IPDS II'
_diffrn_measurement_method 'w scans'
_diffrn_radiation_monochromator graphite
_diffrn_radiation_source 'fine-focus sealed tube'
_diffrn_radiation_type MoK\a
_diffrn_radiation_wavelength 0.71073
_diffrn_reflns_av_R_equivalents 0.0945
_diffrn_reflns_av_sigmaI/netI 0.2106
_diffrn_reflns_limit_h_max 24
_diffrn_reflns_limit_h_min -24
_diffrn_reflns_limit_k_max 21
_diffrn_reflns_limit_k_min -21
_diffrn_reflns_limit_l_max 14
_diffrn_reflns_limit_l_min -13
_diffrn_reflns_number 23671
_diffrn_reflns_theta_full 27.41
_diffrn_reflns_theta_max 27.41
_diffrn_reflns_theta_min 1.64
_exptl_absorpt_coefficient_mu 0.976
_exptl_crystal_colour green
_exptl_crystal_density_diffrn 1.362
_exptl_crystal_density_method 'not measured'
_exptl_crystal_description needle
_exptl_crystal_F_000 1482
_exptl_crystal_size_max 0.5
_exptl_crystal_size_mid 0.2
_exptl_crystal_size_min 0.2
_refine_diff_density_max 0.298
_refine_diff_density_min -0.103
_refine_diff_density_rms 0.038
_refine_ls_abs_structure_details 'Flack H D (1983), Acta Cryst. A39, 876-881'
_refine_ls_abs_structure_Flack -0.02(2)
_refine_ls_extinction_method none
_refine_ls_goodness_of_fit_ref 0.610
_refine_ls_hydrogen_treatment constr
_refine_ls_matrix_type full
_refine_ls_number_parameters 425
_refine_ls_number_reflns 7921
_refine_ls_number_restraints 1
_refine_ls_restrained_S_all 0.610
_refine_ls_R_factor_all 0.1474
_refine_ls_R_factor_gt 0.0477
_refine_ls_shift/su_max 0.717
_refine_ls_shift/su_mean 0.032
_refine_ls_structure_factor_coef Fsqd
_refine_ls_weighting_details 'calc w=1/[\s^2^(Fo^2^)+(0.1000P)^2^+0.0000P] where P=(Fo^2^+2Fc^2^)/3'
_refine_ls_weighting_scheme calc
_refine_ls_wR_factor_gt 0.1387
_refine_ls_wR_factor_ref 0.1588
_reflns_number_gt 2646
_reflns_number_total 7921
_reflns_threshold_expression >2sigma(I)
_cod_data_source_file ICA-2013-394-237-246-3.cif
_cod_data_source_block shelxl
_cod_original_sg_symbol_H-M C2
_cod_database_code 1512739

loop_
_symmetry_equiv_pos_as_xyz
'x, y, z'
'-x, y, -z'
'x+1/2, y+1/2, z'
'-x+1/2, y+1/2, -z'

loop_
_atom_site_label
_atom_site_type_symbol
_atom_site_fract_x
_atom_site_fract_y
_atom_site_fract_z
_atom_site_U_iso_or_equiv
_atom_site_adp_type
_atom_site_occupancy
_atom_site_symmetry_multiplicity
_atom_site_calc_flag
_atom_site_refinement_flags
Cu1 Cu 0.0000 0.77661(7) 1.0000 0.0912(8) Uani 1 2 d S
Cu2 Cu 0.01967(5) 0.79917(6) 0.67325(8) 0.0894(7) Uani 1 1 d .
O1 O 0.0667(4) 0.6946(3) 1.0056(6) 0.0942(18) Uani 1 1 d .
O2 O 0.1161(3) 0.7757(4) 0.7191(5) 0.1015(18) Uani 1 1 d .
O3 O 0.0496(3) 0.9036(4) 0.6661(5) 0.1004(19) Uani 1 1 d .
N1 N 0.0723(4) 0.8626(4) 1.0090(7) 0.089(2) Uani 1 1 d .
N2 N -0.0094(4) 0.6871(5) 0.6765(6) 0.091(2) Uani 1 1 d .
N3 N -0.0818(4) 0.8267(4) 0.6314(6) 0.0856(19) Uani 1 1 d .
F1 F 0.1473(3) 0.5622(4) 1.0610(5) 0.1271(19) Uani 1 1 d .
F2 F 0.3583(3) 0.7117(4) 1.1254(6) 0.155(2) Uani 1 1 d .
F3 F 0.2574(2) 0.7647(3) 0.7451(5) 0.1284(19) Uani 1 1 d .
F4 F 0.2530(3) 0.4848(3) 0.7740(6) 0.144(2) Uani 1 1 d .
F5 F 0.1154(3) 1.0458(3) 0.7041(5) 0.1148(17) Uani 1 1 d .
F6 F -0.1016(3) 1.1854(3) 0.6225(6) 0.144(2) Uani 1 1 d .
C1 C 0.0374(4) 0.9435(5) 0.9836(7) 0.085(2) Uani 1 1 d .
H1 H 0.0320 0.9544 0.8975 0.102 Uiso 1 1 calc R
C2 C 0.0765(5) 1.0145(5) 1.0522(8) 0.100(3) Uani 1 1 d .
H2A H 0.0754 1.0097 1.1370 0.121 Uiso 1 1 calc R
H2B H 0.1259 1.0152 1.0428 0.121 Uiso 1 1 calc R
C3 C 0.0400(4) 1.0896(5) 1.0032(8) 0.107(3) Uani 1 1 d .
H3A H 0.0493 1.0983 0.9232 0.128 Uiso 1 1 calc R
H3B H 0.0605 1.1345 1.0527 0.128 Uiso 1 1 calc R
C4 C 0.1367(5) 0.8509(5) 0.9896(8) 0.089(2) Uani 1 1 d .
C5 C 0.1756(4) 0.9106(5) 0.9257(7) 0.105(2) Uani 1 1 d .
H5A H 0.1417 0.9465 0.8792 0.158 Uiso 1 1 calc R
H5B H 0.2013 0.8825 0.8736 0.158 Uiso 1 1 calc R
H5C H 0.2084 0.9409 0.9836 0.158 Uiso 1 1 calc R
C6 C 0.1735(4) 0.7744(5) 1.0241(7) 0.093(2) Uani 1 1 d .
C7 C 0.1357(6) 0.7017(5) 1.0265(7) 0.091(2) Uani 1 1 d .
C8 C 0.1819(5) 0.6359(5) 1.0595(8) 0.101(2) Uani 1 1 d .
C9 C 0.2532(6) 0.6365(6) 1.0910(8) 0.112(3) Uani 1 1 d .
H9 H 0.2791 0.5898 1.1135 0.135 Uiso 1 1 calc R
C10 C 0.2848(5) 0.7073(6) 1.0884(9) 0.109(3) Uani 1 1 d .
C11 C 0.2494(4) 0.7768(6) 1.0544(7) 0.105(3) Uani 1 1 d .
H11 H 0.2740 0.8248 1.0509 0.126 Uiso 1 1 calc R
C12 C -0.0892(5) 0.6815(6) 0.6622(8) 0.098(3) Uani 1 1 d .
H12 H -0.0998 0.6786 0.7432 0.117 Uiso 1 1 calc R
C13 C -0.1232(5) 0.6063(5) 0.5937(9) 0.109(3) Uani 1 1 d .
H13A H -0.1205 0.6103 0.5095 0.130 Uiso 1 1 calc R
H13B H -0.0980 0.5582 0.6263 0.130 Uiso 1 1 calc R
C14 C -0.2021(5) 0.6023(7) 0.6083(10) 0.135(4) Uani 1 1 d .
H14A H -0.2261 0.5598 0.5574 0.162 Uiso 1 1 calc R
H14B H -0.2038 0.5888 0.6907 0.162 Uiso 1 1 calc R
C15 C -0.2413(5) 0.6811(6) 0.5757(9) 0.117(3) Uani 1 1 d .
H15A H -0.2504 0.6873 0.4893 0.141 Uiso 1 1 calc R
H15B H -0.2871 0.6787 0.6006 0.141 Uiso 1 1 calc R
C16 C -0.2012(4) 0.7543(5) 0.6321(8) 0.108(3) Uani 1 1 d .
H16A H -0.1981 0.7529 0.7183 0.130 Uiso 1 1 calc R
H16B H -0.2267 0.8027 0.6014 0.130 Uiso 1 1 calc R
C17 C -0.1264(5) 0.7555(5) 0.6034(8) 0.095(3) Uani 1 1 d .
H17 H -0.1323 0.7472 0.5167 0.114 Uiso 1 1 calc R
C18 C 0.0302(5) 0.6287(5) 0.7350(8) 0.094(3) Uani 1 1 d .
C19 C 0.0013(4) 0.5616(5) 0.8000(8) 0.108(2) Uani 1 1 d .
H19A H -0.0466 0.5742 0.8082 0.161 Uiso 1 1 calc R
H19B H 0.0306 0.5552 0.8781 0.161 Uiso 1 1 calc R
H19C H 0.0014 0.5126 0.7555 0.161 Uiso 1 1 calc R
C20 C 0.1079(5) 0.6316(5) 0.7406(7) 0.093(2) Uani 1 1 d .
C21 C 0.1451(5) 0.7028(6) 0.7373(8) 0.099(3) Uani 1 1 d .
C22 C 0.2209(5) 0.6939(6) 0.7476(8) 0.103(2) Uani 1 1 d .
C23 C 0.2569(5) 0.6240(7) 0.7607(8) 0.118(3) Uani 1 1 d .
H23 H 0.3062 0.6225 0.7666 0.142 Uiso 1 1 calc R
C24 C 0.2176(6) 0.5545(6) 0.7648(8) 0.114(3) Uani 1 1 d .
C25 C 0.1464(5) 0.5563(5) 0.7559(8) 0.105(3) Uani 1 1 d .
H25 H 0.1216 0.5085 0.7596 0.126 Uiso 1 1 calc R
C26 C -0.1070(4) 0.8930(6) 0.5836(7) 0.089(2) Uani 1 1 d .
C27 C -0.1741(4) 0.9036(5) 0.4914(7) 0.105(2) Uani 1 1 d .
H27A H -0.1870 0.8533 0.4516 0.157 Uiso 1 1 calc R
H27B H -0.1664 0.9431 0.4337 0.157 Uiso 1 1 calc R
H27C H -0.2120 0.9211 0.5300 0.157 Uiso 1 1 calc R
C28 C -0.0664(4) 0.9713(6) 0.6145(7) 0.094(3) Uani 1 1 d .
C29 C -0.1017(5) 1.0421(6) 0.6038(8) 0.102(3) Uani 1 1 d .
H29 H -0.1510 1.0423 0.5779 0.122 Uiso 1 1 calc R
C30 C -0.0667(5) 1.1138(6) 0.6300(9) 0.114(3) Uani 1 1 d .
C31 C 0.0090(5) 1.1184(5) 0.6634(8) 0.107(3) Uani 1 1 d .
H31 H 0.0335 1.1669 0.6784 0.128 Uiso 1 1 calc R
C32 C 0.0428(4) 1.0453(6) 0.6716(7) 0.099(2) Uani 1 1 d .
C33 C 0.0092(5) 0.9694(6) 0.6508(7) 0.094(2) Uani 1 1 d .

loop_
_atom_site_aniso_label
_atom_site_aniso_U_11
_atom_site_aniso_U_22
_atom_site_aniso_U_33
_atom_site_aniso_U_23
_atom_site_aniso_U_13
_atom_site_aniso_U_12
Cu1 0.0911(11) 0.0925(15) 0.0890(12) 0.000 0.0151(7) 0.000
Cu2 0.0850(9) 0.0965(9) 0.0860(9) 0.0000(6) 0.0146(5) -0.0004(6)
O1 0.098(5) 0.081(4) 0.102(4) 0.000(3) 0.018(4) -0.005(3)
O2 0.099(4) 0.093(5) 0.113(4) 0.007(3) 0.022(3) 0.012(4)
O3 0.089(4) 0.089(4) 0.120(5) -0.001(4) 0.012(3) 0.012(3)
N1 0.085(5) 0.086(5) 0.095(5) -0.002(4) 0.016(4) 0.007(3)
N2 0.085(4) 0.112(6) 0.077(4) -0.004(4) 0.017(3) -0.013(4)
N3 0.099(5) 0.071(4) 0.088(4) 0.008(3) 0.022(4) 0.001(4)
F1 0.122(4) 0.118(4) 0.139(4) 0.005(3) 0.020(3) 0.026(3)
F2 0.102(4) 0.148(4) 0.212(6) 0.010(4) 0.026(4) 0.028(3)
F3 0.093(3) 0.142(5) 0.152(4) 0.020(3) 0.028(3) 0.005(3)
F4 0.137(4) 0.122(4) 0.166(5) 0.005(3) 0.013(3) 0.043(3)
F5 0.090(3) 0.110(4) 0.134(4) -0.003(3) -0.004(3) -0.004(3)
F6 0.131(4) 0.107(4) 0.188(6) -0.002(3) 0.017(4) 0.026(3)
C1 0.090(5) 0.089(6) 0.074(5) 0.000(4) 0.008(4) 0.001(4)
C2 0.106(6) 0.089(6) 0.103(6) -0.001(5) 0.012(5) -0.005(5)
C3 0.133(6) 0.084(5) 0.109(6) -0.009(5) 0.035(6) -0.008(4)
C4 0.082(6) 0.094(6) 0.090(6) 0.001(5) 0.012(4) 0.001(4)
C5 0.103(5) 0.106(6) 0.107(6) 0.000(5) 0.020(5) -0.004(4)
C6 0.094(5) 0.103(6) 0.082(5) -0.002(4) 0.018(4) 0.014(5)
C7 0.115(7) 0.085(6) 0.074(5) -0.001(4) 0.021(5) 0.000(5)
C8 0.110(7) 0.087(6) 0.108(6) 0.008(5) 0.026(5) 0.000(5)
C9 0.112(7) 0.110(7) 0.117(7) -0.002(5) 0.026(5) 0.030(6)
C10 0.086(6) 0.116(7) 0.125(8) 0.008(5) 0.020(5) 0.023(5)
C11 0.091(5) 0.122(8) 0.104(5) 0.002(5) 0.023(4) 0.002(5)
C12 0.090(6) 0.112(7) 0.089(6) 0.000(5) 0.014(5) -0.018(5)
C13 0.116(7) 0.102(6) 0.104(6) -0.014(5) 0.012(5) -0.009(5)
C14 0.124(8) 0.167(11) 0.113(8) -0.026(7) 0.016(6) -0.054(7)
C15 0.102(6) 0.127(8) 0.122(7) -0.002(6) 0.016(5) -0.017(6)
C16 0.088(5) 0.138(8) 0.099(6) 0.014(5) 0.021(4) -0.010(5)
C17 0.099(6) 0.107(7) 0.077(5) -0.001(4) 0.012(4) -0.007(5)
C18 0.114(7) 0.085(6) 0.079(6) -0.006(5) 0.005(5) 0.009(5)
C19 0.119(6) 0.090(5) 0.114(7) 0.015(4) 0.022(5) -0.002(4)
C20 0.108(7) 0.091(6) 0.080(5) 0.003(4) 0.017(4) 0.005(5)
C21 0.086(6) 0.121(8) 0.089(6) -0.006(5) 0.013(4) -0.006(5)
C22 0.105(6) 0.105(7) 0.098(6) 0.011(5) 0.014(5) -0.007(6)
C23 0.108(7) 0.141(9) 0.105(7) 0.013(6) 0.019(5) 0.034(7)
C24 0.124(8) 0.108(7) 0.104(6) 0.012(5) 0.008(5) 0.039(6)
C25 0.115(8) 0.092(6) 0.102(6) 0.005(5) 0.007(5) 0.016(5)
C26 0.079(5) 0.111(7) 0.078(5) -0.012(5) 0.016(4) 0.006(5)
C27 0.087(5) 0.120(6) 0.101(6) 0.004(5) 0.004(4) 0.007(4)
C28 0.077(5) 0.120(7) 0.084(5) -0.004(5) 0.012(4) 0.002(5)
C29 0.096(6) 0.103(7) 0.104(6) -0.012(5) 0.014(4) 0.009(6)
C30 0.118(7) 0.106(7) 0.117(7) 0.013(5) 0.020(5) 0.036(6)
C31 0.115(7) 0.097(6) 0.106(6) 0.012(5) 0.011(5) 0.005(5)
C32 0.086(6) 0.108(7) 0.097(6) 0.001(5) 0.004(4) 0.000(5)
C33 0.100(6) 0.100(6) 0.081(5) -0.007(4) 0.014(4) -0.006(5)

loop_
_atom_type_symbol
_atom_type_description
_atom_type_scat_dispersion_real
_atom_type_scat_dispersion_imag
_atom_type_scat_source
C C 0.0033 0.0016 'International Tables Vol C Tables 4.2.6.8 and 6.1.1.4'
H H 0.0000 0.0000 'International Tables Vol C Tables 4.2.6.8 and 6.1.1.4'
N N 0.0061 0.0033 'International Tables Vol C Tables 4.2.6.8 and 6.1.1.4'
O O 0.0106 0.0060 'International Tables Vol C Tables 4.2.6.8 and 6.1.1.4'
F F 0.0171 0.0103 'International Tables Vol C Tables 4.2.6.8 and 6.1.1.4'
Cu Cu 0.3201 1.2651 'International Tables Vol C Tables 4.2.6.8 and 6.1.1.4'

loop_
_geom_angle_atom_site_label_1
_geom_angle_atom_site_label_2
_geom_angle_atom_site_label_3
_geom_angle
_geom_angle_site_symmetry_1
_geom_angle_site_symmetry_3
O1 Cu1 O1 85.6(4) . 2_557
O1 Cu1 N1 178.7(3) . 2_557
O1 Cu1 N1 93.5(3) 2_557 2_557
O1 Cu1 N1 93.5(3) . .
O1 Cu1 N1 178.7(3) 2_557 .
N1 Cu1 N1 87.3(4) 2_557 .
O3 Cu2 O2 84.9(3) . .
O3 Cu2 N3 94.0(3) . .
O2 Cu2 N3 177.5(3) . .
O3 Cu2 N2 177.6(3) . .
O2 Cu2 N2 93.7(3) . .
N3 Cu2 N2 87.5(3) . .
C7 O1 Cu1 127.1(5) . .
C21 O2 Cu2 126.6(5) . .
C33 O3 Cu2 127.3(6) . .
C4 N1 C1 119.8(7) . .
C4 N1 Cu1 123.7(6) . .
C1 N1 Cu1 111.0(5) . .
C18 N2 C12 118.5(8) . .
C18 N2 Cu2 124.9(6) . .
C12 N2 Cu2 110.1(6) . .
C26 N3 C17 116.7(7) . .
C26 N3 Cu2 125.3(6) . .
C17 N3 Cu2 111.9(5) . .
N1 C1 C2 116.0(6) . .
N1 C1 C1 110.5(5) . 2_557
C2 C1 C1 105.1(6) . 2_557
C3 C2 C1 108.1(7) . .
C2 C3 C3 114.4(6) . 2_557
N1 C4 C6 120.1(8) . .
N1 C4 C5 123.4(8) . .
C6 C4 C5 116.4(8) . .
C7 C6 C11 121.3(8) . .
C7 C6 C4 121.8(7) . .
C11 C6 C4 116.9(8) . .
O1 C7 C6 125.5(8) . .
O1 C7 C8 122.5(8) . .
C6 C7 C8 112.0(9) . .
C9 C8 F1 117.6(9) . .
C9 C8 C7 128.1(9) . .
F1 C8 C7 114.3(8) . .
C10 C9 C8 116.4(9) . .
C9 C10 C11 123.9(8) . .
C9 C10 F2 118.6(8) . .
C11 C10 F2 117.5(9) . .
C10 C11 C6 118.3(9) . .
C17 C12 N2 112.3(8) . .
C17 C12 C13 108.6(7) . .
N2 C12 C13 115.0(8) . .
C14 C13 C12 107.7(8) . .
C15 C14 C13 112.4(8) . .
C16 C15 C14 113.9(8) . .
C15 C16 C17 109.8(8) . .
N3 C17 C12 111.0(6) . .
N3 C17 C16 119.8(8) . .
C12 C17 C16 106.0(7) . .
N2 C18 C20 118.1(8) . .
N2 C18 C19 124.2(9) . .
C20 C18 C19 117.7(8) . .
C21 C20 C25 119.5(9) . .
C21 C20 C18 122.9(8) . .
C25 C20 C18 117.5(8) . .
O2 C21 C20 125.6(8) . .
O2 C21 C22 119.3(8) . .
C20 C21 C22 115.0(9) . .
C23 C22 F3 119.5(9) . .
C23 C22 C21 125.8(9) . .
F3 C22 C21 114.7(8) . .
C22 C23 C24 117.1(9) . .
F4 C24 C25 121.1(10) . .
F4 C24 C23 117.2(10) . .
C25 C24 C23 121.7(9) . .
C24 C25 C20 120.8(9) . .
N3 C26 C28 120.4(8) . .
N3 C26 C27 126.7(9) . .
C28 C26 C27 112.9(8) . .
C29 C28 C33 120.4(9) . .
C29 C28 C26 120.1(8) . .
C33 C28 C26 119.4(9) . .
C28 C29 C30 121.6(9) . .
F6 C30 C29 122.3(9) . .
F6 C30 C31 115.5(9) . .
C29 C30 C31 122.2(8) . .
C32 C31 C30 114.3(8) . .
F5 C32 C31 117.0(8) . .
F5 C32 C33 117.1(8) . .
C31 C32 C33 125.9(8) . .
O3 C33 C32 118.6(8) . .
O3 C33 C28 125.9(8) . .
C32 C33 C28 115.5(9) . .

loop_
_geom_bond_atom_site_label_1
_geom_bond_atom_site_label_2
_geom_bond_distance
_geom_bond_site_symmetry_2
Cu1 O1 1.859(6) .
Cu1 O1 1.859(6) 2_557
Cu1 N1 1.975(8) 2_557
Cu1 N1 1.975(8) .
Cu2 O3 1.834(7) .
Cu2 O2 1.855(5) .
Cu2 N3 1.957(7) .
Cu2 N2 1.947(8) .
O1 C7 1.298(11) .
O2 C21 1.332(11) .
O3 C33 1.331(10) .
N1 C4 1.306(11) .
N1 C1 1.504(10) .
N2 C18 1.327(10) .
N2 C12 1.504(11) .
N3 C26 1.282(10) .
N3 C17 1.457(10) .
F1 C8 1.393(10) .
F2 C10 1.387(10) .
F3 C22 1.370(9) .
F4 C24 1.336(9) .
F5 C32 1.363(9) .
F6 C30 1.359(10) .
C1 C2 1.528(11) .
C1 C1 1.544(16) 2_557
C2 C3 1.486(11) .
C3 C3 1.514(16) 2_557
C4 C6 1.468(11) .
C4 C5 1.506(12) .
C6 C7 1.411(11) .
C6 C11 1.423(10) .
C7 C8 1.411(12) .
C8 C9 1.340(11) .
C9 C10 1.325(12) .
C10 C11 1.358(12) .
C12 C17 1.511(12) .
C12 C13 1.548(12) .
C13 C14 1.548(13) .
C14 C15 1.520(13) .
C15 C16 1.511(12) .
C16 C17 1.524(11) .
C18 C20 1.474(12) .
C18 C19 1.500(12) .
C20 C21 1.385(12) .
C20 C25 1.444(12) .
C21 C22 1.436(12) .
C22 C23 1.344(12) .
C23 C24 1.385(13) .
C24 C25 1.344(12) .
C26 C28 1.520(13) .
C26 C27 1.502(10) .
C28 C29 1.350(12) .
C28 C33 1.423(11) .
C29 C30 1.371(13) .
C30 C31 1.424(13) .
C31 C32 1.370(12) .
C32 C33 1.415(13) .

loop_
_geom_torsion_atom_site_label_1
_geom_torsion_atom_site_label_2
_geom_torsion_atom_site_label_3
_geom_torsion_atom_site_label_4
_geom_torsion
_geom_torsion_site_symmetry_1
_geom_torsion_site_symmetry_4
O1 Cu1 O1 C7 -170.6(9) 2_557 .
N1 Cu1 O1 C7 142(15) 2_557 .
N1 Cu1 O1 C7 8.5(7) . .
O3 Cu2 O2 C21 -175.1(7) . .
N3 Cu2 O2 C21 120(6) . .
N2 Cu2 O2 C21 3.0(7) . .
O2 Cu2 O3 C33 -171.1(7) . .
N3 Cu2 O3 C33 6.6(7) . .
N2 Cu2 O3 C33 136(7) . .
O1 Cu1 N1 C4 15.6(7) . .
O1 Cu1 N1 C4 63(15) 2_557 .
N1 Cu1 N1 C4 -163.5(9) 2_557 .
O1 Cu1 N1 C1 169.3(6) . .
O1 Cu1 N1 C1 -143(15) 2_557 .
N1 Cu1 N1 C1 -9.7(4) 2_557 .
O3 Cu2 N2 C18 72(8) . .
O2 Cu2 N2 C18 19.8(7) . .
N3 Cu2 N2 C18 -158.0(7) . .
O3 Cu2 N2 C12 -137(8) . .
O2 Cu2 N2 C12 170.8(5) . .
N3 Cu2 N2 C12 -7.0(5) . .
O3 Cu2 N3 C26 17.0(7) . .
O2 Cu2 N3 C26 81(7) . .
N2 Cu2 N3 C26 -161.2(7) . .
O3 Cu2 N3 C17 168.5(5) . .
O2 Cu2 N3 C17 -127(6) . .
N2 Cu2 N3 C17 -9.7(5) . .
C4 N1 C1 C2 -59.1(11) . .
Cu1 N1 C1 C2 146.0(6) . .
C4 N1 C1 C1 -178.5(8) . 2_557
Cu1 N1 C1 C1 26.6(10) . 2_557
N1 C1 C2 C3 172.1(7) . .
C1 C1 C2 C3 -65.6(9) 2_557 .
C1 C2 C3 C3 51.3(12) . 2_557
C1 N1 C4 C6 174.6(7) . .
Cu1 N1 C4 C6 -33.9(11) . .
C1 N1 C4 C5 -9.1(13) . .
Cu1 N1 C4 C5 142.4(7) . .
N1 C4 C6 C7 29.2(12) . .
C5 C4 C6 C7 -147.3(8) . .
N1 C4 C6 C11 -151.2(8) . .
C5 C4 C6 C11 32.3(10) . .
Cu1 O1 C7 C6 -14.3(12) . .
Cu1 O1 C7 C8 163.1(6) . .
C11 C6 C7 O1 176.7(8) . .
C4 C6 C7 O1 -3.7(13) . .
C11 C6 C7 C8 -0.9(11) . .
C4 C6 C7 C8 178.6(8) . .
O1 C7 C8 C9 -175.1(9) . .
C6 C7 C8 C9 2.6(13) . .
O1 C7 C8 F1 3.5(12) . .
C6 C7 C8 F1 -178.8(7) . .
F1 C8 C9 C10 179.8(8) . .
C7 C8 C9 C10 -1.7(15) . .
C8 C9 C10 C11 -1.2(15) . .
C8 C9 C10 F2 177.2(8) . .
C9 C10 C11 C6 2.6(14) . .
F2 C10 C11 C6 -175.7(7) . .
C7 C6 C11 C10 -1.4(11) . .
C4 C6 C11 C10 179.0(8) . .
C18 N2 C12 C17 175.1(7) . .
Cu2 N2 C12 C17 22.0(9) . .
C18 N2 C12 C13 -60.2(11) . .
Cu2 N2 C12 C13 146.7(7) . .
C17 C12 C13 C14 -63.8(10) . .
N2 C12 C13 C14 169.6(8) . .
C12 C13 C14 C15 51.3(11) . .
C13 C14 C15 C16 -47.8(11) . .
C14 C15 C16 C17 53.5(11) . .
C26 N3 C17 C12 178.1(7) . .
Cu2 N3 C17 C12 24.0(8) . .
C26 N3 C17 C16 -57.8(11) . .
Cu2 N3 C17 C16 148.0(6) . .
N2 C12 C17 N3 -30.1(10) . .
C13 C12 C17 N3 -158.3(7) . .
N2 C12 C17 C16 -161.7(7) . .
C13 C12 C17 C16 70.1(9) . .
C15 C16 C17 N3 170.1(7) . .
C15 C16 C17 C12 -63.5(9) . .
C12 N2 C18 C20 175.5(7) . .
Cu2 N2 C18 C20 -35.7(11) . .
C12 N2 C18 C19 -7.1(12) . .
Cu2 N2 C18 C19 141.7(7) . .
N2 C18 C20 C21 28.9(12) . .
C19 C18 C20 C21 -148.7(8) . .
N2 C18 C20 C25 -154.1(8) . .
C19 C18 C20 C25 28.3(11) . .
Cu2 O2 C21 C20 -9.0(12) . .
Cu2 O2 C21 C22 166.9(6) . .
C25 C20 C21 O2 177.2(8) . .
C18 C20 C21 O2 -5.8(14) . .
C25 C20 C21 C22 1.2(12) . .
C18 C20 C21 C22 178.1(8) . .
O2 C21 C22 C23 -176.9(9) . .
C20 C21 C22 C23 -0.5(14) . .
O2 C21 C22 F3 4.1(12) . .
C20 C21 C22 F3 -179.6(7) . .
F3 C22 C23 C24 178.8(8) . .
C21 C22 C23 C24 -0.2(15) . .
C22 C23 C24 F4 177.9(8) . .
C22 C23 C24 C25 0.2(14) . .
F4 C24 C25 C20 -177.2(8) . .
C23 C24 C25 C20 0.5(14) . .
C21 C20 C25 C24 -1.2(13) . .
C18 C20 C25 C24 -178.3(8) . .
C17 N3 C26 C28 175.8(7) . .
Cu2 N3 C26 C28 -33.9(11) . .
C17 N3 C26 C27 -7.2(12) . .
Cu2 N3 C26 C27 143.1(7) . .
N3 C26 C28 C29 -154.8(8) . .
C27 C26 C28 C29 27.8(11) . .
N3 C26 C28 C33 27.3(12) . .
C27 C26 C28 C33 -150.1(7) . .
C33 C28 C29 C30 -1.6(14) . .
C26 C28 C29 C30 -179.5(8) . .
C28 C29 C30 F6 -178.3(9) . .
C28 C29 C30 C31 3.6(15) . .
F6 C30 C31 C32 179.3(8) . .
C29 C30 C31 C32 -2.6(14) . .
C30 C31 C32 F5 -179.5(7) . .
C30 C31 C32 C33 -0.4(13) . .
Cu2 O3 C33 C32 167.5(6) . .
Cu2 O3 C33 C28 -12.6(12) . .
F5 C32 C33 O3 1.2(12) . .
C31 C32 C33 O3 -178.0(8) . .
F5 C32 C33 C28 -178.7(7) . .
C31 C32 C33 C28 2.2(13) . .
C29 C28 C33 O3 179.0(9) . .
C26 C28 C33 O3 -3.1(12) . .
C29 C28 C33 C32 -1.1(12) . .
C26 C28 C33 C32 176.8(8) . .
